data_4519209
loop_
_publ_author_name
'You, Caifa'
'Wang, Xue-Qi'
'Zhou, Xiuwen'
'Yuan, Yi'
'Liao, Liang-Sheng'
'Liao, Yu-Chan'
'Chou, Pi-Tai'
'Chi, Yun'

_publ_section_title
;
 Homoleptic Ir(III) Phosphors with 2-Phenyl-1,2,4-triazol-3-ylidene
 Chelates for Efficient Blue Organic Light-Emitting Diodes.
;
_journal_issue 49
_journal_name_full 'ACS applied materials &amp; interfaces'
_journal_page_first 59023
_journal_page_last 59034
_journal_paper_doi 10.1021/acsami.1c17308
_journal_volume 13
_journal_year 2021
_chemical_formula_sum 'C33 H18 F18 Ir N9'
_chemical_formula_weight 1074.76
_space_group_crystal_system monoclinic
_space_group_IT_number 14
_space_group_name_Hall '-P 2ybc'
_space_group_name_H-M_alt 'P 1 21/c 1'
_atom_sites_solution_hydrogens geom
_audit_creation_method SHELXL-2016/6
_cell_angle_alpha 90
_cell_angle_beta 105.397(9)
_cell_angle_gamma 90
_cell_formula_units_Z 4
_cell_length_a 10.799(3)
_cell_length_b 20.957(7)
_cell_length_c 17.573(3)
_cell_measurement_reflns_used 9911
_cell_measurement_temperature 238(2)
_cell_measurement_theta_max 26.36
_cell_measurement_theta_min 2.76
_cell_volume 3834.3(18)
_computing_cell_refinement 'Bruker Saint'
_computing_data_collection 'Bruker Apex3'
_computing_data_reduction 'Bruker Saint'
_computing_structure_refinement 'SHELXL-2016/6 (Sheldrick, 2016)'
_computing_structure_solution 'SHELXT 2014/5 (Sheldrick, 2014)'
_diffrn_ambient_temperature 238(2)
_diffrn_measured_fraction_theta_full 0.999
_diffrn_measured_fraction_theta_max 0.998
_diffrn_measurement_device_type 'Bruker D8 Venture Photon II'
_diffrn_measurement_method 'phi and omega scans'
_diffrn_radiation_type MoK\a
_diffrn_radiation_wavelength 0.71073
_diffrn_reflns_av_R_equivalents 0.0519
_diffrn_reflns_av_unetI/netI 0.0387
_diffrn_reflns_Laue_measured_fraction_full 0.999
_diffrn_reflns_Laue_measured_fraction_max 0.998
_diffrn_reflns_limit_h_max 13
_diffrn_reflns_limit_h_min -12
_diffrn_reflns_limit_k_max 25
_diffrn_reflns_limit_k_min -26
_diffrn_reflns_limit_l_max 21
_diffrn_reflns_limit_l_min -17
_diffrn_reflns_number 39372
_diffrn_reflns_point_group_measured_fraction_full 0.999
_diffrn_reflns_point_group_measured_fraction_max 0.998
_diffrn_reflns_theta_full 25.242
_diffrn_reflns_theta_max 26.404
_diffrn_reflns_theta_min 2.184
_diffrn_source 'micro focus'
_exptl_absorpt_coefficient_mu 3.609
_exptl_absorpt_correction_T_max 0.7454
_exptl_absorpt_correction_T_min 0.5509
_exptl_absorpt_correction_type multi-scan
_exptl_absorpt_process_details
;
 SADABS 2016/2: Krause, L., Herbst-Irmer, R., Sheldrick G.M. & Stalke D.,
 J. Appl. Cryst. 48 (2015) 3-10
;
_exptl_crystal_colour colourless
_exptl_crystal_density_diffrn 1.862
_exptl_crystal_description block
_exptl_crystal_F_000 2072
_exptl_crystal_size_max 0.54
_exptl_crystal_size_mid 0.21
_exptl_crystal_size_min 0.03
_refine_diff_density_max 0.890
_refine_diff_density_min -0.556
_refine_diff_density_rms 0.095
_refine_ls_extinction_method none
_refine_ls_goodness_of_fit_ref 1.021
_refine_ls_hydrogen_treatment constr
_refine_ls_matrix_type full
_refine_ls_number_parameters 580
_refine_ls_number_reflns 7851
_refine_ls_number_restraints 180
_refine_ls_restrained_S_all 1.020
_refine_ls_R_factor_all 0.0472
_refine_ls_R_factor_gt 0.0313
_refine_ls_shift/su_max 0.003
_refine_ls_shift/su_mean 0.000
_refine_ls_structure_factor_coef Fsqd
_refine_ls_weighting_details 'w=1/[\s^2^(Fo^2^)+(0.0304P)^2^+5.1163P] where P=(Fo^2^+2Fc^2^)/3'
_refine_ls_weighting_scheme calc
_refine_ls_wR_factor_gt 0.0668
_refine_ls_wR_factor_ref 0.0734
_reflns_Friedel_coverage 0.000
_reflns_number_gt 6242
_reflns_number_total 7851
_reflns_threshold_expression 'I > 2\s(I)'
_cod_data_source_file am1c17308_si_002.cif
_cod_data_source_block 1_a
_cod_original_cell_volume 3834.3(19)
_cod_original_sg_symbol_H-M 'P 21/c'
_cod_database_code 4519209
_shelx_shelxl_version_number 2016/6
_shelx_space_group_comment
;
The symmetry employed for this shelxl refinement is uniquely defined
by the following loop, which should always be used as a source of
symmetry information in preference to the above space-group names.
They are only intended as comments.
;

loop_
_space_group_symop_operation_xyz
'x, y, z'
'-x, y+1/2, -z+1/2'
'-x, -y, -z'
'x, -y-1/2, z-1/2'

loop_
_atom_site_label
_atom_site_type_symbol
_atom_site_fract_x
_atom_site_fract_y
_atom_site_fract_z
_atom_site_U_iso_or_equiv
_atom_site_adp_type
_atom_site_occupancy
_atom_site_site_symmetry_order
_atom_site_calc_flag
_atom_site_refinement_flags_posn
_atom_site_refinement_flags_adp
_atom_site_refinement_flags_occupancy
_atom_site_disorder_assembly
_atom_site_disorder_group
Ir1 Ir 0.44020(2) 0.77541(2) 0.63425(2) 0.02966(6) Uani 1 1 d . . . . .
F1 F 0.8109(4) 0.94775(19) 0.8785(3) 0.0973(13) Uani 1 1 d . . . . .
F2 F 0.6422(4) 1.00264(17) 0.8386(2) 0.0877(11) Uani 1 1 d . . . . .
F3 F 0.6725(5) 0.9506(2) 0.9461(2) 0.1139(17) Uani 1 1 d . . . . .
F7 F 0.5673(4) 0.9559(2) 0.3612(2) 0.1022(14) Uani 1 1 d . . . . .
F8 F 0.5936(5) 0.8565(2) 0.3395(2) 0.1161(18) Uani 1 1 d . . . . .
F9 F 0.7367(4) 0.90660(18) 0.4248(2) 0.0825(11) Uani 1 1 d . . . . .
F10 F -0.0799(6) 0.9521(4) 0.6284(4) 0.205(4) Uani 1 1 d . . . . .
F11 F 0.0325(4) 0.9228(3) 0.7331(3) 0.146(2) Uani 1 1 d . . . . .
F12 F -0.0595(5) 0.8587(3) 0.6554(5) 0.176(3) Uani 1 1 d . . . . .
F13 F 0.7002(4) 0.4950(2) 0.6502(3) 0.139(2) Uani 1 1 d . . . . .
F14 F 0.8430(5) 0.5594(3) 0.6427(3) 0.145(2) Uani 1 1 d . . . . .
F15 F 0.7929(4) 0.5526(2) 0.7485(2) 0.1129(17) Uani 1 1 d . . . . .
F16 F -0.0448(4) 0.7692(2) 0.4044(4) 0.146(3) Uani 1 1 d . . . . .
F17 F -0.1092(4) 0.6917(3) 0.4535(3) 0.141(2) Uani 1 1 d . . . . .
F18 F -0.0697(4) 0.6797(3) 0.3474(3) 0.134(2) Uani 1 1 d . . . . .
N1 N 0.6143(3) 0.87734(17) 0.7535(2) 0.0382(9) Uani 1 1 d . . . . .
N2 N 0.5478(4) 0.85433(19) 0.8593(2) 0.0453(10) Uani 1 1 d . . . . .
N3 N 0.4989(3) 0.81344(17) 0.79771(19) 0.0355(8) Uani 1 1 d . . . . .
N4 N 0.5731(4) 0.8307(2) 0.5041(2) 0.0461(10) Uani 1 1 d . . . . .
N5 N 0.4497(5) 0.9162(2) 0.4691(2) 0.0559(12) Uani 1 1 d . . . . .
N6 N 0.4175(4) 0.88156(19) 0.5268(2) 0.0432(9) Uani 1 1 d . . . . .
N7 N 0.6537(3) 0.66396(19) 0.6704(2) 0.0399(9) Uani 1 1 d . . . . .
N8 N 0.5394(4) 0.58992(18) 0.5915(2) 0.0444(10) Uani 1 1 d . . . . .
N9 N 0.4772(3) 0.64697(17) 0.5854(2) 0.0342(8) Uani 1 1 d . . . . .
C1 C 0.6863(6) 0.9485(3) 0.8756(4) 0.0655(16) Uani 1 1 d . . . . .
C2 C 0.6171(5) 0.8921(2) 0.8302(3) 0.0453(12) Uani 1 1 d . . . . .
C3 C 0.6791(5) 0.9111(3) 0.7019(3) 0.0555(14) Uani 1 1 d . . . . .
H3A H 0.690751 0.882276 0.661128 0.083 Uiso 1 1 calc R U . . .
H3B H 0.762282 0.926076 0.732802 0.083 Uiso 1 1 calc R U . . .
H3C H 0.627325 0.947182 0.677641 0.083 Uiso 1 1 calc R U . . .
C4 C 0.5376(4) 0.8259(2) 0.7320(2) 0.0327(9) Uani 1 1 d . . . . .
C5 C 0.4093(4) 0.76400(19) 0.7967(2) 0.0319(9) Uani 1 1 d . . . . .
C6 C 0.3655(5) 0.7492(2) 0.8615(3) 0.0417(11) Uani 1 1 d . . . . .
H6 H 0.392320 0.772495 0.908682 0.050 Uiso 1 1 calc R U . . .
C7 C 0.2813(5) 0.6991(2) 0.8545(3) 0.0426(11) Uani 1 1 d . . . . .
H7 H 0.250806 0.686997 0.897756 0.051 Uiso 1 1 calc R U . . .
C8 C 0.2412(4) 0.6662(2) 0.7835(3) 0.0406(11) Uani 1 1 d . . . . .
C9 C 0.2848(4) 0.6840(2) 0.7189(2) 0.0362(10) Uani 1 1 d . . . . .
H9 H 0.256137 0.661089 0.671458 0.043 Uiso 1 1 calc R U . . .
C10 C 0.3694(4) 0.73450(19) 0.7224(2) 0.0303(9) Uani 1 1 d . . . . .
C12 C 0.6109(7) 0.9007(4) 0.3946(4) 0.0745(19) Uani 1 1 d . . . . .
C13 C 0.5439(6) 0.8837(3) 0.4570(3) 0.0550(14) Uani 1 1 d . . . . .
C14 C 0.6718(5) 0.7833(3) 0.5054(3) 0.0601(15) Uani 1 1 d . . . . .
H14A H 0.689007 0.759434 0.554419 0.090 Uiso 1 1 calc R U . . .
H14B H 0.749699 0.804431 0.501455 0.090 Uiso 1 1 calc R U . . .
H14C H 0.642474 0.754311 0.461229 0.090 Uiso 1 1 calc R U . . .
C15 C 0.4895(4) 0.8286(2) 0.5502(2) 0.0393(10) Uani 1 1 d . . . . .
C16 C 0.3136(5) 0.8942(2) 0.5597(3) 0.0413(11) Uani 1 1 d . . . . .
C17 C 0.2296(6) 0.9439(3) 0.5352(3) 0.0574(14) Uani 1 1 d . . . . .
H17 H 0.239913 0.972575 0.496262 0.069 Uiso 1 1 calc R U . . .
C18 C 0.1301(6) 0.9502(3) 0.5697(3) 0.0612(15) Uani 1 1 d . . . . .
H18 H 0.071655 0.984180 0.555188 0.073 Uiso 1 1 calc R U . . .
C19 C 0.1159(5) 0.9068(2) 0.6256(3) 0.0484(12) Uani 1 1 d . . . . .
C20 C 0.2028(4) 0.8572(2) 0.6500(3) 0.0390(10) Uani 1 1 d . . . . .
H20 H 0.192276 0.829035 0.689416 0.047 Uiso 1 1 calc R U . . .
C21 C 0.3057(4) 0.8488(2) 0.6167(2) 0.0346(10) Uani 1 1 d . . . . .
C22 C 0.0050(6) 0.9113(3) 0.6599(4) 0.0656(16) Uani 1 1 d . . . . .
C23 C 0.7453(7) 0.5516(3) 0.6726(4) 0.079(2) Uani 1 1 d . . . . .
C24 C 0.6460(5) 0.6020(2) 0.6441(3) 0.0487(12) Uani 1 1 d . . . . .
C25 C 0.7618(5) 0.6956(3) 0.7262(3) 0.0587(15) Uani 1 1 d . . . . .
H25A H 0.736705 0.738489 0.736760 0.088 Uiso 1 1 calc R U . . .
H25B H 0.834490 0.697772 0.703614 0.088 Uiso 1 1 calc R U . . .
H25C H 0.785628 0.671596 0.775091 0.088 Uiso 1 1 calc R U . . .
C26 C 0.5420(4) 0.6937(2) 0.6329(2) 0.0324(9) Uani 1 1 d . . . . .
C27 C 0.3507(4) 0.6591(2) 0.5378(2) 0.0335(10) Uani 1 1 d . . . . .
C28 C 0.2799(5) 0.6144(2) 0.4878(3) 0.0431(11) Uani 1 1 d . . . . .
H28 H 0.313925 0.573876 0.482143 0.052 Uiso 1 1 calc R U . . .
C29 C 0.1568(5) 0.6309(2) 0.4459(3) 0.0514(13) Uani 1 1 d . . . . .
H29 H 0.105519 0.601727 0.410483 0.062 Uiso 1 1 calc R U . . .
C30 C 0.1098(4) 0.6907(2) 0.4564(3) 0.0432(11) Uani 1 1 d . . . . .
C31 C 0.1845(4) 0.7347(2) 0.5080(2) 0.0371(10) Uani 1 1 d . . . . .
H31 H 0.149733 0.774828 0.514595 0.045 Uiso 1 1 calc R U . . .
C32 C 0.3100(4) 0.7204(2) 0.5502(2) 0.0310(9) Uani 1 1 d . . . . .
C33 C -0.0236(6) 0.7081(3) 0.4127(4) 0.0698(18) Uani 1 1 d . . . . .
C11 C 0.1548(5) 0.6112(3) 0.7783(3) 0.0588(14) Uani 0.6 1 d D U P A 1
F4 F 0.2209(10) 0.5597(4) 0.8202(7) 0.112(4) Uani 0.6 1 d D U P A 1
F5 F 0.0583(9) 0.6174(8) 0.8076(7) 0.097(4) Uani 0.6 1 d D U P A 1
F6 F 0.1139(11) 0.5839(5) 0.7081(5) 0.097(3) Uani 0.6 1 d D U P A 1
C11A C 0.1548(5) 0.6112(3) 0.7783(3) 0.0588(14) Uani 0.4 1 d D U P A 2
F4A F 0.1935(16) 0.5593(6) 0.7617(12) 0.104(5) Uani 0.4 1 d D U P A 2
F5A F 0.1109(17) 0.6061(11) 0.8405(8) 0.105(6) Uani 0.4 1 d D U P A 2
F6A F 0.0447(10) 0.6250(7) 0.7167(8) 0.104(4) Uani 0.4 1 d D U P A 2

loop_
_atom_site_aniso_label
_atom_site_aniso_U_11
_atom_site_aniso_U_22
_atom_site_aniso_U_33
_atom_site_aniso_U_23
_atom_site_aniso_U_13
_atom_site_aniso_U_12
Ir1 0.02996(9) 0.03132(10) 0.02842(9) -0.00454(7) 0.00903(6) -0.00170(8)
F1 0.068(3) 0.084(3) 0.122(3) -0.041(2) -0.005(2) -0.026(2)
F2 0.115(3) 0.045(2) 0.109(3) -0.022(2) 0.040(2) -0.013(2)
F3 0.186(5) 0.100(3) 0.062(2) -0.048(2) 0.043(3) -0.072(3)
F7 0.110(3) 0.120(4) 0.083(3) 0.042(3) 0.037(2) -0.029(3)
F8 0.158(4) 0.141(4) 0.076(2) -0.046(3) 0.077(3) -0.082(3)
F9 0.085(3) 0.086(3) 0.089(3) 0.001(2) 0.047(2) -0.036(2)
F10 0.162(5) 0.267(8) 0.233(7) 0.155(6) 0.138(5) 0.171(6)
F11 0.090(3) 0.265(7) 0.102(4) -0.044(4) 0.059(3) -0.021(4)
F12 0.094(4) 0.139(5) 0.338(9) -0.108(5) 0.131(5) -0.040(3)
F13 0.110(3) 0.064(3) 0.188(5) -0.047(3) -0.055(3) 0.046(3)
F14 0.077(3) 0.199(6) 0.157(5) -0.012(4) 0.030(3) 0.076(4)
F15 0.126(4) 0.088(3) 0.089(3) -0.015(2) -0.033(3) 0.057(3)
F16 0.079(3) 0.074(3) 0.218(6) 0.003(3) -0.078(3) 0.013(2)
F17 0.053(3) 0.198(6) 0.162(5) 0.019(4) 0.012(3) 0.022(3)
F18 0.084(3) 0.171(5) 0.102(3) -0.055(3) -0.055(3) 0.044(3)
N1 0.035(2) 0.033(2) 0.047(2) -0.0111(17) 0.0115(17) -0.0038(16)
N2 0.057(3) 0.040(2) 0.035(2) -0.0171(18) 0.0062(18) -0.007(2)
N3 0.042(2) 0.035(2) 0.0280(18) -0.0086(15) 0.0072(15) -0.0022(17)
N4 0.051(2) 0.049(3) 0.043(2) -0.0104(19) 0.0210(19) -0.017(2)
N5 0.075(3) 0.050(3) 0.044(2) 0.005(2) 0.018(2) -0.019(2)
N6 0.055(2) 0.040(2) 0.036(2) 0.0061(17) 0.0131(18) -0.0055(19)
N7 0.029(2) 0.046(2) 0.041(2) -0.0114(18) 0.0036(16) 0.0031(17)
N8 0.045(2) 0.036(2) 0.047(2) -0.0111(18) 0.0040(19) 0.0057(18)
N9 0.034(2) 0.033(2) 0.0339(19) -0.0063(15) 0.0062(15) 0.0026(16)
C1 0.073(4) 0.057(4) 0.066(4) -0.025(3) 0.016(3) -0.019(3)
C2 0.050(3) 0.037(3) 0.047(3) -0.016(2) 0.010(2) -0.004(2)
C3 0.054(3) 0.055(3) 0.063(3) -0.015(3) 0.027(3) -0.024(3)
C4 0.029(2) 0.031(2) 0.038(2) -0.0075(19) 0.0076(17) 0.0015(18)
C5 0.035(2) 0.030(2) 0.031(2) -0.0026(17) 0.0086(17) 0.0058(18)
C6 0.053(3) 0.043(3) 0.030(2) -0.003(2) 0.013(2) 0.004(2)
C7 0.052(3) 0.044(3) 0.037(2) 0.006(2) 0.019(2) 0.002(2)
C8 0.040(3) 0.042(3) 0.043(3) 0.000(2) 0.016(2) -0.002(2)
C9 0.036(2) 0.039(3) 0.034(2) -0.0039(19) 0.0097(18) -0.002(2)
C10 0.030(2) 0.031(2) 0.030(2) 0.0000(17) 0.0070(16) 0.0062(17)
C12 0.087(5) 0.080(5) 0.066(4) 0.002(4) 0.036(4) -0.034(4)
C13 0.069(4) 0.056(3) 0.044(3) -0.006(3) 0.023(3) -0.025(3)
C14 0.056(3) 0.072(4) 0.062(3) -0.011(3) 0.033(3) -0.007(3)
C15 0.040(3) 0.045(3) 0.034(2) -0.008(2) 0.0119(19) -0.012(2)
C16 0.049(3) 0.039(3) 0.036(2) -0.004(2) 0.010(2) -0.003(2)
C17 0.074(4) 0.042(3) 0.053(3) 0.010(2) 0.010(3) 0.008(3)
C18 0.065(4) 0.051(3) 0.061(4) 0.002(3) 0.006(3) 0.023(3)
C19 0.044(3) 0.047(3) 0.051(3) -0.008(2) 0.007(2) 0.010(2)
C20 0.038(3) 0.039(3) 0.038(2) -0.002(2) 0.008(2) 0.006(2)
C21 0.039(2) 0.031(2) 0.032(2) -0.0077(18) 0.0065(18) -0.0010(19)
C22 0.054(4) 0.056(4) 0.085(5) -0.016(3) 0.016(3) 0.020(3)
C23 0.069(4) 0.062(4) 0.087(5) -0.031(4) -0.016(4) 0.029(3)
C24 0.045(3) 0.047(3) 0.051(3) -0.014(2) 0.007(2) 0.010(2)
C25 0.039(3) 0.061(4) 0.067(4) -0.018(3) -0.003(2) 0.004(3)
C26 0.029(2) 0.038(2) 0.032(2) -0.0062(18) 0.0106(17) -0.0029(18)
C27 0.034(2) 0.038(3) 0.026(2) 0.0005(18) 0.0041(17) -0.0015(19)
C28 0.050(3) 0.034(3) 0.039(3) -0.007(2) 0.001(2) 0.000(2)
C29 0.051(3) 0.048(3) 0.044(3) -0.007(2) -0.008(2) -0.008(2)
C30 0.037(3) 0.046(3) 0.040(3) 0.000(2) -0.001(2) -0.003(2)
C31 0.036(2) 0.041(3) 0.032(2) 0.0009(19) 0.0060(18) 0.000(2)
C32 0.035(2) 0.037(2) 0.0217(18) 0.0007(18) 0.0079(16) -0.0051(19)
C33 0.050(4) 0.063(4) 0.077(4) -0.001(3) -0.016(3) -0.004(3)
C11 0.061(3) 0.063(4) 0.059(3) -0.002(3) 0.026(3) -0.020(3)
F4 0.105(6) 0.056(5) 0.161(8) 0.028(6) 0.011(7) -0.025(4)
F5 0.058(5) 0.109(8) 0.141(9) -0.044(8) 0.057(6) -0.036(5)
F6 0.113(8) 0.105(8) 0.080(5) -0.031(5) 0.040(5) -0.075(6)
C11A 0.061(3) 0.063(4) 0.059(3) -0.002(3) 0.026(3) -0.020(3)
F4A 0.110(12) 0.048(7) 0.178(15) -0.037(10) 0.081(11) -0.022(6)
F5A 0.139(15) 0.111(11) 0.094(8) -0.018(9) 0.081(9) -0.072(12)
F6A 0.059(6) 0.110(10) 0.128(9) 0.021(8) -0.002(6) -0.050(6)

loop_
_atom_type_symbol
_atom_type_description
_atom_type_scat_dispersion_real
_atom_type_scat_dispersion_imag
_atom_type_scat_source
C C 0.0033 0.0016 'International Tables Vol C Tables 4.2.6.8 and 6.1.1.4'
H H 0.0000 0.0000 'International Tables Vol C Tables 4.2.6.8 and 6.1.1.4'
F F 0.0171 0.0103 'International Tables Vol C Tables 4.2.6.8 and 6.1.1.4'
Ir Ir -1.4442 7.9887 'International Tables Vol C Tables 4.2.6.8 and 6.1.1.4'
N N 0.0061 0.0033 'International Tables Vol C Tables 4.2.6.8 and 6.1.1.4'

loop_
_geom_angle_atom_site_label_1
_geom_angle_atom_site_label_2
_geom_angle_atom_site_label_3
_geom_angle
_geom_angle_site_symmetry_1
_geom_angle_site_symmetry_3
_geom_angle_publ_flag
C15 Ir1 C26 101.90(18) . . ?
C15 Ir1 C4 98.69(17) . . ?
C26 Ir1 C4 106.53(16) . . ?
C15 Ir1 C21 78.13(18) . . ?
C26 Ir1 C21 167.49(16) . . ?
C4 Ir1 C21 85.73(16) . . ?
C15 Ir1 C10 169.92(17) . . ?
C26 Ir1 C10 88.17(16) . . ?
C4 Ir1 C10 78.35(17) . . ?
C21 Ir1 C10 91.99(16) . . ?
C15 Ir1 C32 92.59(16) . . ?
C26 Ir1 C32 78.02(17) . . ?
C4 Ir1 C32 166.55(16) . . ?
C21 Ir1 C32 89.48(16) . . ?
C10 Ir1 C32 89.29(16) . . ?
C4 N1 C2 107.8(4) . . ?
C4 N1 C3 124.8(4) . . ?
C2 N1 C3 127.4(4) . . ?
C2 N2 N3 102.3(4) . . ?
C4 N3 N2 114.3(4) . . ?
C4 N3 C5 119.7(3) . . ?
N2 N3 C5 125.9(4) . . ?
C15 N4 C13 107.6(4) . . ?
C15 N4 C14 124.5(4) . . ?
C13 N4 C14 127.9(4) . . ?
C13 N5 N6 102.1(4) . . ?
C15 N6 N5 114.9(4) . . ?
C15 N6 C16 118.8(4) . . ?
N5 N6 C16 126.2(4) . . ?
C26 N7 C24 107.6(4) . . ?
C26 N7 C25 124.1(4) . . ?
C24 N7 C25 128.2(4) . . ?
C24 N8 N9 102.2(4) . . ?
C26 N9 N8 115.0(3) . . ?
C26 N9 C27 119.4(4) . . ?
N8 N9 C27 125.4(4) . . ?
F3 C1 F2 108.9(5) . . ?
F3 C1 F1 109.8(5) . . ?
F2 C1 F1 104.8(5) . . ?
F3 C1 C2 111.6(5) . . ?
F2 C1 C2 110.3(5) . . ?
F1 C1 C2 111.3(5) . . ?
N2 C2 N1 112.8(4) . . ?
N2 C2 C1 122.0(5) . . ?
N1 C2 C1 125.0(5) . . ?
N1 C3 H3A 109.5 . . ?
N1 C3 H3B 109.5 . . ?
H3A C3 H3B 109.5 . . ?
N1 C3 H3C 109.5 . . ?
H3A C3 H3C 109.5 . . ?
H3B C3 H3C 109.5 . . ?
N1 C4 N3 102.8(3) . . ?
N1 C4 Ir1 141.7(3) . . ?
N3 C4 Ir1 114.1(3) . . ?
C6 C5 C10 125.5(4) . . ?
C6 C5 N3 122.5(4) . . ?
C10 C5 N3 111.9(4) . . ?
C7 C6 C5 117.6(4) . . ?
C7 C6 H6 121.2 . . ?
C5 C6 H6 121.2 . . ?
C6 C7 C8 120.0(4) . . ?
C6 C7 H7 120.0 . . ?
C8 C7 H7 120.0 . . ?
C7 C8 C9 120.5(4) . . ?
C7 C8 C11A 119.0(4) . . ?
C9 C8 C11A 120.4(4) . . ?
C7 C8 C11 119.0(4) . . ?
C9 C8 C11 120.4(4) . . ?
C10 C9 C8 122.0(4) . . ?
C10 C9 H9 119.0 . . ?
C8 C9 H9 119.0 . . ?
C9 C10 C5 114.3(4) . . ?
C9 C10 Ir1 130.4(3) . . ?
C5 C10 Ir1 115.3(3) . . ?
F8 C12 F9 106.9(6) . . ?
F8 C12 F7 108.9(6) . . ?
F9 C12 F7 107.5(5) . . ?
F8 C12 C13 111.5(5) . . ?
F9 C12 C13 111.7(5) . . ?
F7 C12 C13 110.2(6) . . ?
N5 C13 N4 113.2(4) . . ?
N5 C13 C12 123.2(6) . . ?
N4 C13 C12 123.6(6) . . ?
N4 C14 H14A 109.5 . . ?
N4 C14 H14B 109.5 . . ?
H14A C14 H14B 109.5 . . ?
N4 C14 H14C 109.5 . . ?
H14A C14 H14C 109.5 . . ?
H14B C14 H14C 109.5 . . ?
N6 C15 N4 102.2(4) . . ?
N6 C15 Ir1 115.4(3) . . ?
N4 C15 Ir1 142.4(4) . . ?
C17 C16 C21 125.3(5) . . ?
C17 C16 N6 122.8(4) . . ?
C21 C16 N6 111.8(4) . . ?
C18 C17 C16 117.7(5) . . ?
C18 C17 H17 121.2 . . ?
C16 C17 H17 121.2 . . ?
C17 C18 C19 119.9(5) . . ?
C17 C18 H18 120.0 . . ?
C19 C18 H18 120.0 . . ?
C18 C19 C20 121.4(5) . . ?
C18 C19 C22 120.2(5) . . ?
C20 C19 C22 118.4(5) . . ?
C19 C20 C21 120.8(4) . . ?
C19 C20 H20 119.6 . . ?
C21 C20 H20 119.6 . . ?
C20 C21 C16 114.8(4) . . ?
C20 C21 Ir1 129.2(3) . . ?
C16 C21 Ir1 115.8(3) . . ?
F11 C22 F10 105.2(6) . . ?
F11 C22 F12 101.6(7) . . ?
F10 C22 F12 103.5(7) . . ?
F11 C22 C19 115.4(5) . . ?
F10 C22 C19 115.8(6) . . ?
F12 C22 C19 113.6(5) . . ?
F15 C23 F13 109.8(7) . . ?
F15 C23 F14 105.7(6) . . ?
F13 C23 F14 105.6(6) . . ?
F15 C23 C24 112.8(5) . . ?
F13 C23 C24 111.5(5) . . ?
F14 C23 C24 111.2(7) . . ?
N8 C24 N7 112.9(4) . . ?
N8 C24 C23 121.6(5) . . ?
N7 C24 C23 125.5(5) . . ?
N7 C25 H25A 109.5 . . ?
N7 C25 H25B 109.5 . . ?
H25A C25 H25B 109.5 . . ?
N7 C25 H25C 109.5 . . ?
H25A C25 H25C 109.5 . . ?
H25B C25 H25C 109.5 . . ?
N9 C26 N7 102.3(4) . . ?
N9 C26 Ir1 115.0(3) . . ?
N7 C26 Ir1 142.2(3) . . ?
C28 C27 C32 125.8(4) . . ?
C28 C27 N9 122.7(4) . . ?
C32 C27 N9 111.5(4) . . ?
C27 C28 C29 117.7(4) . . ?
C27 C28 H28 121.2 . . ?
C29 C28 H28 121.2 . . ?
C28 C29 C30 119.4(4) . . ?
C28 C29 H29 120.3 . . ?
C30 C29 H29 120.3 . . ?
C29 C30 C31 121.2(4) . . ?
C29 C30 C33 119.6(5) . . ?
C31 C30 C33 119.2(5) . . ?
C30 C31 C32 121.1(4) . . ?
C30 C31 H31 119.4 . . ?
C32 C31 H31 119.4 . . ?
C27 C32 C31 114.8(4) . . ?
C27 C32 Ir1 115.9(3) . . ?
C31 C32 Ir1 129.2(3) . . ?
F18 C33 F16 110.1(6) . . ?
F18 C33 F17 101.5(6) . . ?
F16 C33 F17 100.7(6) . . ?
F18 C33 C30 116.3(6) . . ?
F16 C33 C30 114.7(5) . . ?
F17 C33 C30 111.6(5) . . ?
F5 C11 F6 108.1(8) . . ?
F5 C11 F4 102.9(9) . . ?
F6 C11 F4 98.8(8) . . ?
F5 C11 C8 117.7(8) . . ?
F6 C11 C8 116.4(5) . . ?
F4 C11 C8 110.3(6) . . ?
F4A C11A F5A 110.4(13) . . ?
F4A C11A F6A 105.6(11) . . ?
F5A C11A F6A 103.9(11) . . ?
F4A C11A C8 117.3(8) . . ?
F5A C11A C8 112.2(10) . . ?
F6A C11A C8 106.2(6) . . ?

loop_
_geom_bond_atom_site_label_1
_geom_bond_atom_site_label_2
_geom_bond_distance
_geom_bond_site_symmetry_2
_geom_bond_publ_flag
Ir1 C15 2.031(4) . ?
Ir1 C26 2.038(4) . ?
Ir1 C4 2.054(4) . ?
Ir1 C21 2.081(4) . ?
Ir1 C10 2.085(4) . ?
Ir1 C32 2.094(4) . ?
F1 C1 1.334(7) . ?
F2 C1 1.332(7) . ?
F3 C1 1.286(7) . ?
F7 C12 1.326(8) . ?
F8 C12 1.318(7) . ?
F9 C12 1.326(7) . ?
F10 C22 1.268(7) . ?
F11 C22 1.266(7) . ?
F12 C22 1.295(8) . ?
F13 C23 1.303(8) . ?
F14 C23 1.307(9) . ?
F15 C23 1.297(7) . ?
F16 C33 1.300(7) . ?
F17 C33 1.355(8) . ?
F18 C33 1.273(7) . ?
N1 C4 1.350(5) . ?
N1 C2 1.376(6) . ?
N1 C3 1.466(6) . ?
N2 C2 1.285(6) . ?
N2 N3 1.372(5) . ?
N3 C4 1.353(5) . ?
N3 C5 1.415(5) . ?
N4 C15 1.363(5) . ?
N4 C13 1.371(7) . ?
N4 C14 1.453(7) . ?
N5 C13 1.287(7) . ?
N5 N6 1.365(5) . ?
N6 C15 1.355(6) . ?
N6 C16 1.417(6) . ?
N7 C26 1.363(5) . ?
N7 C24 1.373(6) . ?
N7 C25 1.469(6) . ?
N8 C24 1.295(6) . ?
N8 N9 1.361(5) . ?
N9 C26 1.355(5) . ?
N9 C27 1.423(5) . ?
C1 C2 1.508(7) . ?
C3 H3A 0.9700 . ?
C3 H3B 0.9700 . ?
C3 H3C 0.9700 . ?
C5 C6 1.379(6) . ?
C5 C10 1.406(6) . ?
C6 C7 1.372(7) . ?
C6 H6 0.9400 . ?
C7 C8 1.390(6) . ?
C7 H7 0.9400 . ?
C8 C9 1.390(6) . ?
C8 C11A 1.471(7) . ?
C8 C11 1.471(7) . ?
C9 C10 1.390(6) . ?
C9 H9 0.9400 . ?
C12 C13 1.508(7) . ?
C14 H14A 0.9700 . ?
C14 H14B 0.9700 . ?
C14 H14C 0.9700 . ?
C16 C17 1.374(7) . ?
C16 C21 1.400(6) . ?
C17 C18 1.373(8) . ?
C17 H17 0.9400 . ?
C18 C19 1.377(8) . ?
C18 H18 0.9400 . ?
C19 C20 1.389(6) . ?
C19 C22 1.480(8) . ?
C20 C21 1.398(6) . ?
C20 H20 0.9400 . ?
C23 C24 1.494(7) . ?
C25 H25A 0.9700 . ?
C25 H25B 0.9700 . ?
C25 H25C 0.9700 . ?
C27 C28 1.371(6) . ?
C27 C32 1.393(6) . ?
C28 C29 1.382(6) . ?
C28 H28 0.9400 . ?
C29 C30 1.383(7) . ?
C29 H29 0.9400 . ?
C30 C31 1.392(6) . ?
C30 C33 1.487(7) . ?
C31 C32 1.394(6) . ?
C31 H31 0.9400 . ?
C11 F5 1.286(10) . ?
C11 F6 1.325(8) . ?
C11 F4 1.392(9) . ?
C11A F4A 1.227(11) . ?
C11A F5A 1.306(13) . ?
C11A F6A 1.409(11) . ?
